data_2207770
loop_
_publ_author_name
'Mehmet Akkurt'
'Sevim T\"urktekin'
'Nihat \,Sireci'
'Hasan K\"u\,c\"ukbay'
'Orhan B\"uy\"ukg\"ung\"or'

_publ_section_title
;
 3-Isopropyl-1-[2-(pyrrolidinium-1-yl)ethyl]benzimidazolium diodide
;
_journal_coeditor_code DN6284
_journal_issue 1
_journal_name_full 'Acta Crystallographica Section E'
_journal_page_first o185
_journal_page_last o187
_journal_paper_doi 10.1107/S1600536805041280
_journal_volume 62
_journal_year 2006
_chemical_formula_iupac 'C16 H25 N3 2+, 2I -'
_chemical_formula_moiety 'C16 H25 N3 2+, 2I -'
_chemical_formula_sum 'C16 H25 I2 N3'
_chemical_formula_weight 513.19
_chemical_name_systematic
;
3-Isopropyl-1-[2-(pyrrolidinium-1-yl)ethyl]benzimidazolium diodide
;
_space_group_IT_number 14
_symmetry_cell_setting monoclinic
_symmetry_space_group_name_Hall '-P 2ybc'
_symmetry_space_group_name_H-M 'P 1 21/c 1'
_atom_sites_solution_hydrogens geom
_atom_sites_solution_primary direct
_atom_sites_solution_secondary difmap
_cell_angle_alpha 90
_cell_angle_beta 94.349(5)
_cell_angle_gamma 90
_cell_formula_units_Z 4
_cell_length_a 11.639(5)
_cell_length_b 12.945(5)
_cell_length_c 13.192(5)
_cell_measurement_reflns_used 47374
_cell_measurement_temperature 296
_cell_measurement_theta_max 27.99
_cell_measurement_theta_min 2.21
_cell_volume 1981.9(14)
_computing_cell_refinement X-AREA
_computing_data_collection 'X-AREA (Stoe & Cie, 2002)'
_computing_data_reduction 'X-RED32 (Stoe & Cie, 2002)'
_computing_molecular_graphics 'ORTEP-3 for Windows (Farrugia, 1997)'
_computing_publication_material 'WinGX (Farrugia, 1999)'
_computing_structure_refinement 'SHELXL97 (Sheldrick, 1997)'
_computing_structure_solution 'SIR97 (Altomare <i>et al.</i>,  1999)'
_diffrn_ambient_temperature 296
_diffrn_detector_area_resol_mean 6.67
_diffrn_measured_fraction_theta_full 0.983
_diffrn_measured_fraction_theta_max 0.983
_diffrn_measurement_device '2-circle goniometer'
_diffrn_measurement_device_type 'Stoe IPDS-II'
_diffrn_measurement_method \w
_diffrn_radiation_monochromator 'plane graphite'
_diffrn_radiation_type 'Mo K\a'
_diffrn_radiation_wavelength 0.71073
_diffrn_reflns_av_R_equivalents 0.1148
_diffrn_reflns_av_sigmaI/netI 0.0815
_diffrn_reflns_limit_h_max 15
_diffrn_reflns_limit_h_min -15
_diffrn_reflns_limit_k_max 16
_diffrn_reflns_limit_k_min -16
_diffrn_reflns_limit_l_max 17
_diffrn_reflns_limit_l_min -17
_diffrn_reflns_number 32700
_diffrn_reflns_reduction_process
;
;
_diffrn_reflns_theta_full 27.89
_diffrn_reflns_theta_max 27.88
_diffrn_reflns_theta_min 2.21
_diffrn_standards_number 0
_exptl_absorpt_coefficient_mu 3.172
_exptl_absorpt_correction_T_max 0.362
_exptl_absorpt_correction_T_min 0.181
_exptl_absorpt_correction_type multi-scan
_exptl_absorpt_process_details '(SADABS; Sheldrick, 1996)'
_exptl_crystal_colour yellow
_exptl_crystal_density_diffrn 1.720
_exptl_crystal_density_method 'Not Measured'
_exptl_crystal_description prism
_exptl_crystal_F_000 992
_exptl_crystal_size_max 0.700
_exptl_crystal_size_mid 0.473
_exptl_crystal_size_min 0.320
_refine_diff_density_max 0.545
_refine_diff_density_min -0.473
_refine_ls_extinction_method none
_refine_ls_goodness_of_fit_ref 1.034
_refine_ls_hydrogen_treatment constr
_refine_ls_matrix_type full
_refine_ls_number_parameters 192
_refine_ls_number_reflns 4649
_refine_ls_number_restraints 0
_refine_ls_restrained_S_all 1.034
_refine_ls_R_factor_all 0.0445
_refine_ls_R_factor_gt 0.0304
_refine_ls_shift/su_max 0.002
_refine_ls_shift/su_mean 0.000
_refine_ls_structure_factor_coef Fsqd
_refine_ls_weighting_details 'calc w=1/[\s^2^(Fo^2^)+(0.0183P)^2^+1.4496P] where P=(Fo^2^+2Fc^2^)/3'
_refine_ls_weighting_scheme calc
_refine_ls_wR_factor_gt 0.0624
_refine_ls_wR_factor_ref 0.0656
_reflns_number_gt 3867
_reflns_number_total 4649
_reflns_threshold_expression I>2\s(I)
_cod_data_source_file dn6284.cif
_cod_data_source_block I
_cod_depositor_comments
;
The following automatic conversions were performed:
'_symmetry_cell_setting' value 'Monoclinic' changed to 'monoclinic'
according to '/home/saulius/struct/CIF-dictionaries/cif_core.dic'
dictionary named 'cif_core.dic' version 2.4.1 from 2010-06-29.

Automatic conversion script
Id: cif_fix_enum 1527 2010-12-29 10:47:43Z saulius 

The following automatic conversions were performed:

'_symmetry_cell_setting' value 'Monoclinic' changed to 'monoclinic'
according to /home/saulius/struct/CIF-dictionaries/cif_core.dic
dictionary named 'cif_core.dic' version 2.4.1 from 2010-06-29.

Automatic conversion script
Id: cif_fix_values 1715 2011-07-08 13:25:40Z adriana 
;
_cod_original_sg_symbol_H-M 'P 21/c'
_cod_database_code 2207770

loop_
_symmetry_equiv_pos_site_id
_symmetry_equiv_pos_as_xyz
1 x,y,z
2 -x,1/2+y,1/2-z
3 -x,-y,-z
4 x,1/2-y,1/2+z

loop_
_atom_site_label
_atom_site_fract_x
_atom_site_fract_y
_atom_site_fract_z
_atom_site_U_iso_or_equiv
_atom_site_adp_type
_atom_site_calc_flag
_atom_site_refinement_flags
_atom_site_occupancy
_atom_site_type_symbol
N1 0.84375(17) 0.47989(19) 0.65470(17) 0.0496(5) Uani d . 1 N
N2 0.78661(18) 0.41067(18) 0.50849(18) 0.0474(5) Uani d . 1 N
N3 0.54418(19) 0.2897(2) 0.4476(2) 0.0562(6) Uani d . 1 N
H3 0.5473 0.3237 0.5081 0.067 Uiso calc R 1 H
C1 0.8675(2) 0.5516(2) 0.5799(2) 0.0486(6) Uani d . 1 C
C2 0.9227(2) 0.6463(2) 0.5865(3) 0.0584(7) Uani d . 1 C
H2 0.9483 0.6752 0.6487 0.070 Uiso calc R 1 H
C3 0.9374(3) 0.6951(3) 0.4965(3) 0.0647(8) Uani d . 1 C
H3A 0.9745 0.7587 0.4975 0.078 Uiso calc R 1 H
C4 0.8980(3) 0.6520(3) 0.4028(3) 0.0669(9) Uani d . 1 C
H4 0.9088 0.6885 0.3435 0.080 Uiso calc R 1 H
C5 0.8439(2) 0.5577(2) 0.3954(2) 0.0571(7) Uani d . 1 C
H5 0.8181 0.5290 0.3332 0.069 Uiso calc R 1 H
C6 0.8302(2) 0.5080(2) 0.4871(2) 0.0486(6) Uani d . 1 C
C7 0.7970(2) 0.3980(2) 0.6092(2) 0.0500(6) Uani d . 1 C
H7 0.7743 0.3391 0.6428 0.060 Uiso calc R 1 H
C8 0.8688(3) 0.4959(3) 0.7655(2) 0.0603(7) Uani d . 1 C
H8 0.9464 0.5251 0.7763 0.072 Uiso calc R 1 H
C9 0.8677(4) 0.3951(3) 0.8211(3) 0.0859(11) Uani d . 1 C
H9A 0.9216 0.3485 0.7937 0.129 Uiso calc R 1 H
H9B 0.7918 0.3658 0.8132 0.129 Uiso calc R 1 H
H9C 0.8890 0.4064 0.8919 0.129 Uiso calc R 1 H
C10 0.7852(4) 0.5727(3) 0.8042(3) 0.0833(11) Uani d . 1 C
H10A 0.7079 0.5480 0.7900 0.125 Uiso calc R 1 H
H10B 0.7939 0.6379 0.7709 0.125 Uiso calc R 1 H
H10C 0.8007 0.5812 0.8762 0.125 Uiso calc R 1 H
C11 0.7548(2) 0.3295(2) 0.4340(2) 0.0519(6) Uani d . 1 C
H11A 0.7649 0.2630 0.4674 0.062 Uiso calc R 1 H
H11B 0.8078 0.3323 0.3808 0.062 Uiso calc R 1 H
C12 0.6333(2) 0.3354(3) 0.3852(2) 0.0570(7) Uani d . 1 C
H12A 0.6142 0.4073 0.3718 0.068 Uiso calc R 1 H
H12B 0.6305 0.2999 0.3203 0.068 Uiso calc R 1 H
C13 0.4247(3) 0.3020(3) 0.3977(3) 0.0772(10) Uani d . 1 C
H13A 0.3945 0.3701 0.4106 0.093 Uiso calc R 1 H
H13B 0.4243 0.2918 0.3248 0.093 Uiso calc R 1 H
C14 0.3561(3) 0.2210(4) 0.4447(4) 0.1068(16) Uani d . 1 C
H14A 0.3005 0.1916 0.3942 0.128 Uiso calc R 1 H
H14B 0.3147 0.2504 0.4988 0.128 Uiso calc R 1 H
C15 0.4371(3) 0.1394(4) 0.4862(4) 0.0940(13) Uani d . 1 C
H15A 0.4216 0.0745 0.4511 0.113 Uiso calc R 1 H
H15B 0.4289 0.1292 0.5581 0.113 Uiso calc R 1 H
C16 0.5564(3) 0.1768(3) 0.4693(3) 0.0647(8) Uani d . 1 C
H16A 0.6081 0.1652 0.5295 0.078 Uiso calc R 1 H
H16B 0.5865 0.1410 0.4124 0.078 Uiso calc R 1 H
I1 0.508777(19) 0.395704(18) 0.679775(17) 0.06756(8) Uani d . 1 I
I2 0.837046(18) 0.115434(19) 0.646326(17) 0.06782(8) Uani d . 1 I

loop_
_atom_site_aniso_label
_atom_site_aniso_U_11
_atom_site_aniso_U_22
_atom_site_aniso_U_33
_atom_site_aniso_U_12
_atom_site_aniso_U_13
_atom_site_aniso_U_23
N1 0.0419(11) 0.0600(14) 0.0470(12) -0.0061(10) 0.0031(9) 0.0014(11)
N2 0.0426(11) 0.0522(13) 0.0478(13) -0.0002(9) 0.0058(9) 0.0003(10)
N3 0.0450(11) 0.0630(15) 0.0596(15) 0.0060(10) -0.0022(10) -0.0090(12)
C1 0.0352(11) 0.0564(16) 0.0545(16) 0.0007(11) 0.0061(10) 0.0025(13)
C2 0.0437(14) 0.0593(17) 0.073(2) -0.0042(12) 0.0076(13) -0.0002(15)
C3 0.0525(16) 0.0589(18) 0.084(2) -0.0031(13) 0.0135(15) 0.0098(17)
C4 0.0609(17) 0.066(2) 0.076(2) 0.0079(15) 0.0205(16) 0.0245(18)
C5 0.0587(16) 0.0631(18) 0.0509(16) 0.0069(14) 0.0130(13) 0.0044(14)
C6 0.0380(12) 0.0544(15) 0.0543(15) 0.0030(11) 0.0099(11) 0.0042(12)
C7 0.0441(13) 0.0556(16) 0.0509(15) -0.0025(11) 0.0075(11) 0.0027(13)
C8 0.0551(15) 0.076(2) 0.0485(16) -0.0132(14) -0.0035(12) -0.0027(15)
C9 0.112(3) 0.089(3) 0.056(2) -0.002(2) -0.003(2) 0.0138(19)
C10 0.099(3) 0.090(3) 0.062(2) -0.001(2) 0.0090(19) -0.022(2)
C11 0.0522(14) 0.0532(15) 0.0506(15) 0.0030(12) 0.0064(12) -0.0039(13)
C12 0.0581(15) 0.0616(17) 0.0507(16) 0.0033(13) -0.0003(12) 0.0007(14)
C13 0.0482(16) 0.080(2) 0.101(3) 0.0141(16) -0.0113(17) -0.010(2)
C14 0.0461(18) 0.109(3) 0.165(5) 0.001(2) 0.003(2) -0.001(3)
C15 0.064(2) 0.098(3) 0.121(4) -0.006(2) 0.013(2) 0.020(3)
C16 0.0538(16) 0.0674(19) 0.072(2) 0.0048(14) 0.0005(14) 0.0085(17)
I1 0.07027(14) 0.07263(15) 0.06063(14) 0.01439(10) 0.01047(10) 0.00271(10)
I2 0.06355(13) 0.08111(16) 0.05814(14) 0.01448(10) 0.00036(9) 0.01609(11)

loop_
_atom_type_symbol
_atom_type_description
_atom_type_scat_dispersion_real
_atom_type_scat_dispersion_imag
_atom_type_scat_source
N N 0.0061 0.0033 'International Tables Vol C Tables 4.2.6.8 and 6.1.1.4'
I I -0.4742 1.8119 'International Tables Vol C Tables 4.2.6.8 and 6.1.1.4'
H H 0.0000 0.0000 'International Tables Vol C Tables 4.2.6.8 and 6.1.1.4'
C C 0.0033 0.0016 'International Tables Vol C Tables 4.2.6.8 and 6.1.1.4'

loop_
_exptl_crystal_face_index_h
_exptl_crystal_face_index_k
_exptl_crystal_face_index_l
_exptl_crystal_face_perp_dist
0 -1 -1 0.1930
2 5 7 0.1560
0 1 1 0.1540
0 7 -3 0.1710
0 -4 3 0.1910
-5 -4 2 0.2670
-2 2 -3 0.2450
5 0 -1 0.3490
0 0 1 0.1030
0 0 -1 0.2600
3 0 -10 0.3110
-9 1 4 0.3410
-1 0 -2 0.2770
4 3 -5 0.3230
0 1 -2 0.2390
5 5 -4 0.2880
0 3 -4 0.2230
0 -3 4 0.1700
-4 3 -6 0.2460
-3 5 -4 0.2380
-3 -4 0 0.2740
4 8 -1 0.2420
2 8 1 0.1930
-3 6 -2 0.2330
-3 3 4 0.2620
6 -3 -1 0.3790
-5 6 3 0.2770
1 2 9 0.0940

loop_
_geom_angle_atom_site_label_1
_geom_angle_atom_site_label_2
_geom_angle_atom_site_label_3
_geom_angle
C7 N1 C1 108.1(2)
C7 N1 C8 127.2(2)
C1 N1 C8 124.7(2)
C7 N2 C6 107.8(2)
C7 N2 C11 125.3(2)
C6 N2 C11 126.1(2)
C12 N3 C16 115.6(2)
C12 N3 C13 112.0(3)
C16 N3 C13 105.0(2)
C12 N3 H3 107.9
C16 N3 H3 107.9
C13 N3 H3 107.9
C2 C1 C6 121.8(3)
C2 C1 N1 131.3(3)
C6 C1 N1 106.7(2)
C3 C2 C1 116.3(3)
C3 C2 H2 121.8
C1 C2 H2 121.8
C2 C3 C4 121.9(3)
C2 C3 H3A 119.1
C4 C3 H3A 119.1
C5 C4 C3 122.3(3)
C5 C4 H4 118.9
C3 C4 H4 118.9
C4 C5 C6 115.6(3)
C4 C5 H5 122.2
C6 C5 H5 122.2
C1 C6 C5 122.1(3)
C1 C6 N2 106.4(2)
C5 C6 N2 131.4(3)
N1 C7 N2 110.9(2)
N1 C7 H7 124.5
N2 C7 H7 124.5
N1 C8 C9 110.7(3)
N1 C8 C10 110.0(3)
C9 C8 C10 112.3(3)
N1 C8 H8 107.9
C9 C8 H8 107.9
C10 C8 H8 107.9
C8 C9 H9A 109.5
C8 C9 H9B 109.5
H9A C9 H9B 109.5
C8 C9 H9C 109.5
H9A C9 H9C 109.5
H9B C9 H9C 109.5
C8 C10 H10A 109.5
C8 C10 H10B 109.5
H10A C10 H10B 109.5
C8 C10 H10C 109.5
H10A C10 H10C 109.5
H10B C10 H10C 109.5
N2 C11 C12 115.5(2)
N2 C11 H11A 108.4
C12 C11 H11A 108.4
N2 C11 H11B 108.4
C12 C11 H11B 108.4
H11A C11 H11B 107.5
N3 C12 C11 114.3(2)
N3 C12 H12A 108.7
C11 C12 H12A 108.7
N3 C12 H12B 108.7
C11 C12 H12B 108.7
H12A C12 H12B 107.6
C14 C13 N3 104.6(3)
C14 C13 H13A 110.8
N3 C13 H13A 110.8
C14 C13 H13B 110.8
N3 C13 H13B 110.8
H13A C13 H13B 108.9
C13 C14 C15 108.0(3)
C13 C14 H14A 110.1
C15 C14 H14A 110.1
C13 C14 H14B 110.1
C15 C14 H14B 110.1
H14A C14 H14B 108.4
C14 C15 C16 106.5(3)
C14 C15 H15A 110.4
C16 C15 H15A 110.4
C14 C15 H15B 110.4
C16 C15 H15B 110.4
H15A C15 H15B 108.6
N3 C16 C15 105.5(3)
N3 C16 H16A 110.6
C15 C16 H16A 110.6
N3 C16 H16B 110.6
C15 C16 H16B 110.6
H16A C16 H16B 108.8

loop_
_geom_bond_atom_site_label_1
_geom_bond_atom_site_label_2
_geom_bond_distance
N1 C7 1.315(4)
N1 C1 1.397(4)
N1 C8 1.483(4)
N2 C7 1.336(4)
N2 C6 1.396(3)
N2 C11 1.467(4)
N3 C12 1.494(4)
N3 C16 1.494(4)
N3 C13 1.501(4)
N3 H3 0.9100
C1 C2 1.384(4)
C1 C6 1.388(4)
C2 C3 1.366(5)
C2 H2 0.9300
C3 C4 1.402(5)
C3 H3A 0.9300
C4 C5 1.373(5)
C4 H4 0.9300
C5 C6 1.389(4)
C5 H5 0.9300
C7 H7 0.9300
C8 C9 1.496(5)
C8 C10 1.507(5)
C8 H8 0.9800
C9 H9A 0.9600
C9 H9B 0.9600
C9 H9C 0.9600
C10 H10A 0.9600
C10 H10B 0.9600
C10 H10C 0.9600
C11 C12 1.510(4)
C11 H11A 0.9700
C11 H11B 0.9700
C12 H12A 0.9700
C12 H12B 0.9700
C13 C14 1.482(6)
C13 H13A 0.9700
C13 H13B 0.9700
C14 C15 1.492(6)
C14 H14A 0.9700
C14 H14B 0.9700
C15 C16 1.503(5)
C15 H15A 0.9700
C15 H15B 0.9700
C16 H16A 0.9700
C16 H16B 0.9700

loop_
_geom_hbond_atom_site_label_D
_geom_hbond_atom_site_label_H
_geom_hbond_atom_site_label_A
_geom_hbond_site_symmetry_A
_geom_hbond_distance_DH
_geom_hbond_distance_HA
_geom_hbond_distance_DA
_geom_hbond_angle_DHA
N3 H3 I1 . 0.91 2.52 3.410(3) 166
C7 H7 I2 . 0.93 2.98 3.715(3) 136
C8 H8 I2 2_756 0.98 2.89 3.856(3) 168
C12 H12A I1 3_666 0.97 2.98 3.921(3) 164

loop_
_cod_related_entry_id
_cod_related_entry_database
_cod_related_entry_code
1 ChemSpider 21126746
